data_7058960
loop_
_publ_author_name
'Mahata, Sujay'
'Mukherjee, Subhajit'
'Tarai, Swarup Kumar'
'Pan, Angana'
'Mitra, Ishani'
'Pal, Soumojit'
'Maitra, Sudipta'
'Moi, Sankar Ch.'

_publ_section_title
;
 Synthesis and characterization of Pt(II) based potent anticancer agents
 with minimum normal cell toxicity: their bio-activity and DNA binding
 property
;
_journal_name_full 'New Journal of Chemistry'
_journal_paper_doi 10.1039/C9NJ03108A
_journal_year 2019
_chemical_formula_moiety 'C6 H16 Cl2 N2 Pt'
_chemical_formula_sum 'C6 H16 Cl2 N2 Pt'
_chemical_formula_weight 382.20
_space_group_crystal_system orthorhombic
_space_group_IT_number 56
_space_group_name_Hall '-P 2ab 2ac'
_space_group_name_H-M_alt 'P c c n'
_atom_sites_solution_hydrogens geom
_atom_sites_solution_primary direct
_atom_sites_solution_secondary difmap
_audit_block_doi 10.5517/ccdc.csd.cc1ndlyl
_audit_creation_date 2016-09-12
_audit_creation_method
;
Olex2 1.2-ac21
(compiled 2015.09.16 svn.r134, GUI svn.r4998)
;
_audit_update_record
;
2017-02-07 deposited with the CCDC.	2019-11-01 downloaded from the CCDC.
;
_cell_angle_alpha 90.00
_cell_angle_beta 90.00
_cell_angle_gamma 90.00
_cell_formula_units_Z 8
_cell_length_a 7.9970(2)
_cell_length_b 16.9851(7)
_cell_length_c 16.0460(7)
_cell_measurement_reflns_used 1948
_cell_measurement_temperature 293(2)
_cell_measurement_theta_max 66.7880
_cell_measurement_theta_min 5.2070
_cell_volume 2179.53(14)
_computing_cell_refinement 'CrysAlisPro 1.171.38.41 (Rigaku OD, 2015)'
_computing_data_collection 'CrysAlisPro 1.171.38.41 (Rigaku OD, 2015)'
_computing_data_reduction 'CrysAlisPro 1.171.38.41 (Rigaku OD, 2015)'
_computing_molecular_graphics 'Olex2 (Dolomanov et al., 2009)'
_computing_publication_material 'Olex2 (Dolomanov et al., 2009)'
_computing_structure_refinement 'ShelXL (Sheldrick, 2008)'
_computing_structure_solution 'ShelXS (Sheldrick, 2008)'
_diffrn_ambient_temperature 293(2)
_diffrn_detector 'CCD plate'
_diffrn_detector_area_resol_mean 15.9974
_diffrn_detector_type Eos
_diffrn_measured_fraction_theta_full 0.984
_diffrn_measured_fraction_theta_max 0.984
_diffrn_measurement_details
;
List of Runs (angles in degrees, time in seconds):

  # Type    Start    End  Width  t~exp~   \w     \q     \k     \f   Frames
#--------------------------------------------------------------------------
  1  \w     80.00 107.00   1.00    1.00    --   25.57 178.00-150.00   27
  2  \w    -13.00  79.00   1.00    1.00    --   25.57  77.00 -90.00   92
  3  \w     32.00  98.00   1.00   15.32    --   66.78  61.00 -60.00   66
  4  \w    101.00 131.00   1.00   15.32    --   66.78 111.00 -90.00   30
  5  \w     60.00 150.00   1.00   15.32    --   66.78 178.00 -30.00   90
  6  \w    109.00 178.00   1.00   23.00    --  108.00 104.00 120.00   69
  7  \w    116.00 177.00   1.00   23.00    --  108.00  43.00   0.00   61
  8  \w     63.00  88.00   1.00   23.00    --  108.00  43.00   0.00   25
  9  \w    101.00 175.00   1.00   23.00    --  108.00 104.00-180.00   74
 10  \w     41.00 106.00   1.00   23.00    --  108.00-104.00 -90.00   65
;
_diffrn_measurement_device 'four-circle diffractometer'
_diffrn_measurement_device_type 'SuperNova, Dual, Cu at zero, Eos'
_diffrn_measurement_method '\w scans'
_diffrn_orient_matrix_type 'CrysAlisPro convention (1999,Acta A55,543-557)'
_diffrn_orient_matrix_UB_11 0.1383984000
_diffrn_orient_matrix_UB_12 0.0625482000
_diffrn_orient_matrix_UB_13 0.0073775000
_diffrn_orient_matrix_UB_21 0.1266812000
_diffrn_orient_matrix_UB_22 -0.0582224000
_diffrn_orient_matrix_UB_23 -0.0378693000
_diffrn_orient_matrix_UB_31 -0.0428596000
_diffrn_orient_matrix_UB_32 0.0301628000
_diffrn_orient_matrix_UB_33 -0.0881126000
_diffrn_radiation_monochromator mirror
_diffrn_radiation_probe x-ray
_diffrn_radiation_type CuK\a
_diffrn_radiation_wavelength 1.54184
_diffrn_reflns_av_R_equivalents 0.0179
_diffrn_reflns_av_unetI/netI 0.0181
_diffrn_reflns_limit_h_max 9
_diffrn_reflns_limit_h_min -9
_diffrn_reflns_limit_k_max 19
_diffrn_reflns_limit_k_min -20
_diffrn_reflns_limit_l_max 9
_diffrn_reflns_limit_l_min -17
_diffrn_reflns_number 3301
_diffrn_reflns_theta_full 66.92
_diffrn_reflns_theta_max 66.92
_diffrn_reflns_theta_min 5.21
_diffrn_source 'micro-focus sealed X-ray tube'
_diffrn_source_type 'SuperNova (Cu) X-ray Source'
_exptl_absorpt_coefficient_mu 28.181
_exptl_absorpt_correction_T_max 0.241
_exptl_absorpt_correction_T_min 0.082
_exptl_absorpt_correction_type gaussian
_exptl_absorpt_process_details
;
CrysAlisPro 1.171.38.41 (Rigaku Oxford Diffraction, 2015)
Numerical absorption correction based on gaussian integration over
			a multifaceted crystal model
Empirical absorption correction using spherical harmonics,
 implemented in SCALE3 ABSPACK scaling algorithm.
;
_exptl_crystal_density_diffrn 2.330
_exptl_crystal_density_method 'not measured'
_exptl_crystal_description orthorhombic
_exptl_crystal_F_000 1424
_exptl_crystal_recrystallization_method 'Re-crystallisation from solvent: Water'
_exptl_crystal_size_max 0.145
_exptl_crystal_size_mid 0.118
_exptl_crystal_size_min 0.09
_refine_diff_density_max 2.506
_refine_diff_density_min -1.222
_refine_diff_density_rms 0.231
_refine_ls_extinction_method none
_refine_ls_goodness_of_fit_ref 1.252
_refine_ls_hydrogen_treatment constr
_refine_ls_matrix_type full
_refine_ls_number_parameters 103
_refine_ls_number_reflns 1801
_refine_ls_number_restraints 0
_refine_ls_restrained_S_all 1.252
_refine_ls_R_factor_all 0.0546
_refine_ls_R_factor_gt 0.0526
_refine_ls_shift/su_max 0.000
_refine_ls_shift/su_mean 0.000
_refine_ls_structure_factor_coef Fsqd
_refine_ls_weighting_details 'calc w=1/[\s^2^(Fo^2^)+(0.0728P)^2^+10.1793P] where P=(Fo^2^+2Fc^2^)/3'
_refine_ls_weighting_scheme calc
_refine_ls_wR_factor_gt 0.1463
_refine_ls_wR_factor_ref 0.1482
_reflns_number_gt 1688
_reflns_number_total 1801
_reflns_threshold_expression >2sigma(I)
_cod_data_source_file c9nj03108a2.cif
_cod_data_source_block ptdmeeda_cu_rt
_cod_original_cell_volume 2179.51(14)
_cod_database_code 7058960
_chemical_oxdiff_formula 'C40 H128 Cl16 N24 Pt8'
_reflns_odcompleteness_completeness 98.81
_reflns_odcompleteness_iscentric 1
_reflns_odcompleteness_theta 66.97
_olex2_refinement_description
;
1. Fixed Uiso
 At 1.2 times of:
  All C(H,H) groups, All N(H) groups
 At 1.5 times of:
  All C(H,H,H) groups
2.a Ternary CH refined with riding coordinates:
 N2(H2)
2.b Secondary CH2 refined with riding coordinates:
 C3(H3A,H3B), C1(H1A,H1B), C2(H2A,H2B)
2.c Idealised Me refined as rotating group:
 C5(H5A,H5B,H5C), C4(H4A,H4B,H4C), C6(H6A,H6B,H6C)
;
_olex2_date_sample_data_collection 2016-08-31
_olex2_submission_special_instructions 'No special instructions were received'
_oxdiff_exptl_absorpt_empirical_details
;
Empirical correction (ABSPACK) includes:
- Absorption correction using spherical harmonics
- Frame scaling
- Detector area scaling
;
_oxdiff_exptl_absorpt_empirical_full_max 1.959
_oxdiff_exptl_absorpt_empirical_full_min 0.594

loop_
_space_group_symop_id
_space_group_symop_operation_xyz
1 'x, y, z'
2 '-x+1/2, -y+1/2, z'
3 'x+1/2, -y, -z+1/2'
4 '-x, y+1/2, -z+1/2'
5 '-x, -y, -z'
6 'x-1/2, y-1/2, -z'
7 '-x-1/2, y, z-1/2'
8 'x, -y-1/2, z-1/2'

loop_
_atom_site_label
_atom_site_type_symbol
_atom_site_fract_x
_atom_site_fract_y
_atom_site_fract_z
_atom_site_U_iso_or_equiv
_atom_site_adp_type
_atom_site_occupancy
_atom_site_calc_flag
_atom_site_refinement_flags_posn
Pt1 Pt 0.24494(4) 0.63313(2) 0.23044(3) 0.0436(3) Uani 1 d .
Cl1 Cl 0.4724(3) 0.60974(18) 0.31490(19) 0.0652(7) Uani 1 d .
Cl2 Cl 0.4186(3) 0.65630(15) 0.11822(17) 0.0587(6) Uani 1 d .
N1 N 0.0779(11) 0.6128(6) 0.3253(6) 0.057(2) Uani 1 d .
N2 N 0.0367(10) 0.6564(5) 0.1592(5) 0.0528(19) Uani 1 d .
H2 H 0.0534 0.7048 0.1362 0.063 Uiso 1 calc R
C5 C 0.0842(16) 0.6749(7) 0.3904(7) 0.069(3) Uani 1 d .
H5A H 0.1906 0.6732 0.4181 0.103 Uiso 1 calc GR
H5B H -0.0034 0.6661 0.4303 0.103 Uiso 1 calc GR
H5C H 0.0694 0.7256 0.3649 0.103 Uiso 1 calc GR
C4 C -0.1260(19) 0.6283(10) 0.0290(8) 0.083(4) Uani 1 d .
H4A H -0.1399 0.5898 -0.0143 0.125 Uiso 1 calc GR
H4B H -0.0942 0.6778 0.0048 0.125 Uiso 1 calc GR
H4C H -0.2294 0.6345 0.0587 0.125 Uiso 1 calc GR
C6 C 0.0998(18) 0.5355(6) 0.3685(9) 0.080(4) Uani 1 d .
H6A H 0.0978 0.4938 0.3282 0.121 Uiso 1 calc GR
H6B H 0.0107 0.5281 0.4078 0.121 Uiso 1 calc GR
H6C H 0.2050 0.5351 0.3973 0.121 Uiso 1 calc GR
C3 C 0.0080(14) 0.6013(8) 0.0883(8) 0.067(3) Uani 1 d .
H3A H -0.0227 0.5502 0.1104 0.080 Uiso 1 calc R
H3B H 0.1118 0.5951 0.0577 0.080 Uiso 1 calc R
C1 C -0.0887(15) 0.6092(10) 0.2847(9) 0.084(4) Uani 1 d .
H1A H -0.1069 0.5565 0.2634 0.101 Uiso 1 calc R
H1B H -0.1744 0.6198 0.3261 0.101 Uiso 1 calc R
C2 C -0.1054(13) 0.6649(8) 0.2172(8) 0.071(3) Uani 1 d .
H2A H -0.1080 0.7181 0.2393 0.085 Uiso 1 calc R
H2B H -0.2095 0.6556 0.1878 0.085 Uiso 1 calc R

loop_
_atom_site_aniso_label
_atom_site_aniso_U_11
_atom_site_aniso_U_22
_atom_site_aniso_U_33
_atom_site_aniso_U_23
_atom_site_aniso_U_13
_atom_site_aniso_U_12
Pt1 0.0319(3) 0.0407(4) 0.0583(4) 0.00006(15) 0.00281(13) 0.00028(12)
Cl1 0.0420(12) 0.0682(15) 0.0853(18) 0.0000(13) -0.0141(12) 0.0014(11)
Cl2 0.0472(12) 0.0518(12) 0.0771(16) 0.0042(12) 0.0182(11) 0.0050(10)
N1 0.037(4) 0.075(5) 0.059(5) 0.000(4) 0.001(4) -0.003(4)
N2 0.035(4) 0.062(5) 0.062(5) 0.003(4) 0.006(3) 0.009(3)
C5 0.066(7) 0.078(7) 0.062(7) -0.018(5) 0.014(5) 0.001(6)
C4 0.065(9) 0.121(12) 0.064(8) -0.002(7) -0.003(6) -0.009(7)
C6 0.090(9) 0.052(6) 0.099(9) 0.010(6) 0.030(7) -0.017(6)
C3 0.049(6) 0.078(7) 0.074(7) -0.009(6) 0.000(5) 0.007(5)
C1 0.036(6) 0.135(12) 0.081(8) 0.017(8) 0.014(5) -0.002(7)
C2 0.032(5) 0.100(9) 0.082(8) 0.011(7) 0.006(5) 0.019(5)

loop_
_atom_type_symbol
_atom_type_description
_atom_type_scat_dispersion_real
_atom_type_scat_dispersion_imag
_atom_type_scat_source
C C 0.0181 0.0091 'International Tables Vol C Tables 4.2.6.8 and 6.1.1.4'
H H 0.0000 0.0000 'International Tables Vol C Tables 4.2.6.8 and 6.1.1.4'
Cl Cl 0.3639 0.7018 'International Tables Vol C Tables 4.2.6.8 and 6.1.1.4'
N N 0.0311 0.0180 'International Tables Vol C Tables 4.2.6.8 and 6.1.1.4'
Pt Pt -4.5932 6.9264 'International Tables Vol C Tables 4.2.6.8 and 6.1.1.4'

loop_
_citation_id
_citation_doi
_citation_year
1 10.1016/j.ica.2019.119117 2019

loop_
_exptl_crystal_face_index_h
_exptl_crystal_face_index_k
_exptl_crystal_face_index_l
_exptl_crystal_face_perp_dist
1 1 -10 0.0573
-4 6 -1 0.0590
-1 0 10 0.0459
4 -6 3 0.0633
-2 1 -10 0.0667
2 -2 10 0.0519
-2 -10 1 0.0674
0 7 -8 0.0706
3 9 0 0.0395
-3 -4 -7 0.0712
3 4 7 0.0476
-3 -9 -1 0.0689
-5 -1 2 0.0508
5 0 0 0.0418
-1 11 0 0.0597
1 -11 -1 0.0746
5 4 0 0.0345
-5 -4 1 0.0508
-4 6 3 0.0561

loop_
_geom_angle_atom_site_label_1
_geom_angle_atom_site_label_2
_geom_angle_atom_site_label_3
_geom_angle
Cl1 Pt1 Cl2 90.76(10)
N1 Pt1 Cl1 92.8(3)
N1 Pt1 Cl2 176.4(3)
N1 Pt1 N2 85.3(3)
N2 Pt1 Cl1 177.5(2)
N2 Pt1 Cl2 91.2(2)
C5 N1 Pt1 112.3(7)
C5 N1 C6 107.0(9)
C6 N1 Pt1 114.5(7)
C1 N1 Pt1 105.4(7)
C1 N1 C5 111.6(10)
C1 N1 C6 105.8(10)
Pt1 N2 H2 106.3
C3 N2 Pt1 115.3(6)
C3 N2 H2 106.3
C2 N2 Pt1 106.9(7)
C2 N2 H2 106.3
C2 N2 C3 115.1(9)
N1 C5 H5A 109.5
N1 C5 H5B 109.5
N1 C5 H5C 109.5
H5A C5 H5B 109.5
H5A C5 H5C 109.5
H5B C5 H5C 109.5
H4A C4 H4B 109.5
H4A C4 H4C 109.5
H4B C4 H4C 109.5
C3 C4 H4A 109.5
C3 C4 H4B 109.5
C3 C4 H4C 109.5
N1 C6 H6A 109.5
N1 C6 H6B 109.5
N1 C6 H6C 109.5
H6A C6 H6B 109.5
H6A C6 H6C 109.5
H6B C6 H6C 109.5
N2 C3 C4 113.7(10)
N2 C3 H3A 108.8
N2 C3 H3B 108.8
C4 C3 H3A 108.8
C4 C3 H3B 108.8
H3A C3 H3B 107.7
N1 C1 H1A 109.1
N1 C1 H1B 109.1
H1A C1 H1B 107.8
C2 C1 N1 112.7(11)
C2 C1 H1A 109.1
C2 C1 H1B 109.1
N2 C2 H2A 109.7
N2 C2 H2B 109.7
C1 C2 N2 109.8(9)
C1 C2 H2A 109.7
C1 C2 H2B 109.7
H2A C2 H2B 108.2

loop_
_geom_bond_atom_site_label_1
_geom_bond_atom_site_label_2
_geom_bond_distance
Pt1 Cl1 2.303(3)
Pt1 Cl2 2.308(2)
Pt1 N1 2.055(9)
Pt1 N2 2.058(8)
N1 C5 1.485(14)
N1 C6 1.495(15)
N1 C1 1.484(15)
N2 H2 0.9100
N2 C3 1.491(15)
N2 C2 1.477(13)
C5 H5A 0.9600
C5 H5B 0.9600
C5 H5C 0.9600
C4 H4A 0.9600
C4 H4B 0.9600
C4 H4C 0.9600
C4 C3 1.504(18)
C6 H6A 0.9600
C6 H6B 0.9600
C6 H6C 0.9600
C3 H3A 0.9700
C3 H3B 0.9700
C1 H1A 0.9700
C1 H1B 0.9700
C1 C2 1.444(18)
C2 H2A 0.9700
C2 H2B 0.9700

loop_
_geom_torsion_atom_site_label_1
_geom_torsion_atom_site_label_2
_geom_torsion_atom_site_label_3
_geom_torsion_atom_site_label_4
_geom_torsion
Pt1 N1 C1 C2 -37.3(14)
Pt1 N2 C3 C4 -169.7(9)
Pt1 N2 C2 C1 -37.3(13)
Cl1 Pt1 N1 C5 68.6(8)
Cl1 Pt1 N1 C6 -53.7(8)
Cl1 Pt1 N1 C1 -169.7(8)
Cl1 Pt1 N2 C3 -155(6)
Cl1 Pt1 N2 C2 -25(7)
Cl2 Pt1 N1 C5 -119(4)
Cl2 Pt1 N1 C6 118(4)
Cl2 Pt1 N1 C1 2(5)
Cl2 Pt1 N2 C3 63.4(8)
Cl2 Pt1 N2 C2 -167.2(8)
N1 Pt1 N2 C3 -116.0(8)
N1 Pt1 N2 C2 13.4(8)
N1 C1 C2 N2 51.5(16)
N2 Pt1 N1 C5 -109.8(8)
N2 Pt1 N1 C6 127.8(8)
N2 Pt1 N1 C1 11.9(9)
C5 N1 C1 C2 84.9(13)
C6 N1 C1 C2 -159.0(12)
C3 N2 C2 C1 92.2(13)
C2 N2 C3 C4 65.1(14)

loop_
_exptl_oxdiff_crystal_face_indexfrac_h
_exptl_oxdiff_crystal_face_indexfrac_k
_exptl_oxdiff_crystal_face_indexfrac_l
_exptl_oxdiff_crystal_face_x
_exptl_oxdiff_crystal_face_y
_exptl_oxdiff_crystal_face_z
1.1305 0.5884 -10.1326 0.1185 0.4927 0.8621
-4.2761 6.2091 -0.7781 -0.2092 -0.8737 0.4391
-1.4109 -0.1647 10.0046 -0.1318 -0.5480 -0.8260
3.9532 -6.2827 3.2342 0.1780 0.7441 -0.6439
-1.8072 1.3577 -9.6637 -0.2365 0.0580 0.9699
1.7653 -1.5204 9.6733 0.2206 -0.0542 -0.9739
-2.3452 -9.7537 1.3075 -0.9250 0.2213 -0.3089
-0.0001 7.0000 -7.9998 0.3788 -0.1046 0.9160
3.0000 9.0000 0.0003 0.9781 -0.1440 0.1429
-3.0000 -4.0000 -7.0001 -0.7170 0.1179 0.6247
3.0000 4.0000 7.0001 0.7170 -0.1179 -0.6247
-3.0000 -9.0000 -1.0003 -0.9855 0.1818 -0.0548
-5.0000 -1.0000 1.9999 -0.7398 -0.6509 0.0079
5.0000 0.0000 0.0001 0.6920 0.6334 -0.2143
-1.0000 11.0000 0.0003 0.5496 -0.7671 0.3746
1.0000 -11.0000 -1.0003 -0.5570 0.8050 -0.2865
5.0000 4.0000 0.0002 0.9422 0.4005 -0.0937
-5.0000 -4.0000 0.9998 -0.9348 -0.4384 0.0055
-4.0000 6.0000 3.0001 -0.1562 -0.9697 0.0881
